data_7048845
loop_
_publ_author_name
'Lin, Jian'
'Liu, Qi'
'Yue, Zenghui'
'Diefenbach, Kariem'
'Cheng, Liwei'
'Lin, Yuejian'
'Wang, Jian-Qiang'

_publ_section_title
;
 Expansion of the structural diversity of f-element bearing molybdate
 iodates: synthesis, structures, and optical properties.
;
_journal_issue 15
_journal_name_full 'Dalton transactions (Cambridge, England : 2003)'
_journal_page_first 4823
_journal_page_last 4829
_journal_paper_doi 10.1039/c8dt05120h
_journal_volume 48
_journal_year 2019
_chemical_formula_moiety IMo2O12Y
_chemical_formula_sum 'I Mo2 O12 Y'
_chemical_formula_weight 599.69
_chemical_melting_point ?
_chemical_name_common 'Yttrium molybdate iodate'
_space_group_crystal_system monoclinic
_space_group_IT_number 14
_space_group_name_Hall '-P 2yn'
_space_group_name_H-M_alt 'P 1 21/n 1'
_symmetry_space_group_name_Hall '-P 2yn'
_symmetry_space_group_name_H-M 'P 1 21/n 1'
_audit_creation_method SHELXL-2014/7
_audit_update_record
;
2018-12-20 deposited with the CCDC.
2019-02-01 downloaded from the CCDC.
;
_cell_angle_alpha 90
_cell_angle_beta 92.219(2)
_cell_angle_gamma 90
_cell_formula_units_Z 4
_cell_length_a 7.5639(6)
_cell_length_b 11.3372(9)
_cell_length_c 11.2573(10)
_cell_measurement_reflns_used 2227
_cell_measurement_temperature 173(2)
_cell_measurement_theta_max 27.597
_cell_measurement_theta_min 3.188
_cell_volume 964.63(14)
_computing_cell_refinement 'Bruker SAINT'
_computing_data_collection 'Bruker APEX2'
_computing_data_reduction 'Bruker SAINT'
_computing_molecular_graphics 'Bruker SHELXTL'
_computing_publication_material 'Bruker SHELXTL'
_computing_structure_refinement 'SHELXL-2014/7 (Sheldrick, 2014)'
_diffrn_ambient_temperature 173(2)
_diffrn_measured_fraction_theta_full 0.999
_diffrn_measured_fraction_theta_max 0.997
_diffrn_measurement_device_type 'Bruker APEX-II'
_diffrn_measurement_method '0.5 wide w/ exposures'
_diffrn_radiation_type MoK\a
_diffrn_radiation_wavelength 0.71073
_diffrn_reflns_av_R_equivalents 0.0572
_diffrn_reflns_av_unetI/netI 0.0278
_diffrn_reflns_Laue_measured_fraction_full 0.999
_diffrn_reflns_Laue_measured_fraction_max 0.997
_diffrn_reflns_limit_h_max 9
_diffrn_reflns_limit_h_min -9
_diffrn_reflns_limit_k_max 14
_diffrn_reflns_limit_k_min -14
_diffrn_reflns_limit_l_max 14
_diffrn_reflns_limit_l_min -14
_diffrn_reflns_number 19679
_diffrn_reflns_point_group_measured_fraction_full 0.999
_diffrn_reflns_point_group_measured_fraction_max 0.997
_diffrn_reflns_theta_full 25.242
_diffrn_reflns_theta_max 27.597
_diffrn_reflns_theta_min 3.188
_diffrn_source 'Turbo X-ray Source'
_exptl_absorpt_coefficient_mu 11.785
_exptl_absorpt_correction_T_max 0.694
_exptl_absorpt_correction_T_min 0.415
_exptl_absorpt_correction_type multi-scan
_exptl_absorpt_process_details SHELTXPREP
_exptl_crystal_colour Colorless
_exptl_crystal_density_diffrn 4.129
_exptl_crystal_density_meas ?
_exptl_crystal_density_method 'Not measured'
_exptl_crystal_description Tablet
_exptl_crystal_F_000 1088
_exptl_crystal_size_max 0.09
_exptl_crystal_size_mid 0.065
_exptl_crystal_size_min 0.031
_refine_diff_density_max 0.884
_refine_diff_density_min -0.708
_refine_diff_density_rms 0.156
_refine_ls_extinction_coef 0.00479(17)
_refine_ls_extinction_expression Fc^*^=kFc[1+0.001xFc^2^\l^3^/sin(2\q)]^-1/4^
_refine_ls_extinction_method 'SHELXL-2014/7 (Sheldrick 2014'
_refine_ls_goodness_of_fit_ref 1.137
_refine_ls_hydrogen_treatment undef
_refine_ls_matrix_type full
_refine_ls_number_parameters 146
_refine_ls_number_reflns 2227
_refine_ls_number_restraints 0
_refine_ls_restrained_S_all 1.137
_refine_ls_R_factor_all 0.0213
_refine_ls_R_factor_gt 0.0201
_refine_ls_shift/su_max 0.001
_refine_ls_shift/su_mean 0.000
_refine_ls_structure_factor_coef Fsqd
_refine_ls_weighting_details 'w=1/[\s^2^(Fo^2^)+4.3740P] where P=(Fo^2^+2Fc^2^)/3'
_refine_ls_weighting_scheme calc
_refine_ls_wR_factor_gt 0.0464
_refine_ls_wR_factor_ref 0.0467
_reflns_Friedel_coverage 0.000
_reflns_number_gt 2159
_reflns_number_total 2227
_reflns_threshold_expression 'I > 2\s(I)'
_cod_data_source_file c8dt05120h2.cif
_cod_data_source_block Y
_cod_depositor_comments
;
The following automatic conversions were performed:

'_chemical_melting_point' value 'N/A' was changed to '?' - the value
is undefined or not given.

'_exptl_crystal_density_meas' value 'Not measured' was changed to '?'
- the value is perceived as not measured.

Automatic conversion script
Id: cif_fix_values 4973 2017-02-22 13:04:09Z antanas 

 Adding full bibliography for 7048837--7048847.cif.
;
_cod_database_code 7048845
_shelx_shelxl_version_number 2014/7
_shelx_space_group_comment
;
The symmetry employed for this shelxl refinement is uniquely defined
by the following loop, which should always be used as a source of
symmetry information in preference to the above space-group names.
They are only intended as comments.
;

loop_
_space_group_symop_operation_xyz
'x, y, z'
'-x+1/2, y+1/2, -z+1/2'
'-x, -y, -z'
'x-1/2, -y-1/2, z-1/2'

loop_
_atom_site_label
_atom_site_type_symbol
_atom_site_fract_x
_atom_site_fract_y
_atom_site_fract_z
_atom_site_U_iso_or_equiv
_atom_site_adp_type
_atom_site_occupancy
_atom_site_site_symmetry_order
_atom_site_calc_flag
Y1 Y 0.58158(5) 0.25586(3) 0.11605(3) 0.00618(9) Uani 1 1 d
I1 I 0.38703(3) 0.10818(2) 0.40058(2) 0.00732(8) Uani 1 1 d
Mo1 Mo 0.59737(4) 0.59656(3) 0.20351(3) 0.00660(9) Uani 1 1 d
Mo2 Mo 0.63725(4) 0.91148(3) 0.16753(3) 0.00589(9) Uani 1 1 d
O1 O 0.7051(4) 0.7508(2) 0.2201(2) 0.0085(5) Uani 1 1 d
O2 O 0.6524(3) 0.4357(2) 0.1979(2) 0.0081(5) Uani 1 1 d
O3 O 0.6969(3) 1.0718(2) 0.1600(2) 0.0093(5) Uani 1 1 d
O4 O 0.4948(4) 0.6220(2) 0.0642(2) 0.0110(6) Uani 1 1 d
O5 O 0.5431(4) 0.8719(2) 0.0302(2) 0.0126(6) Uani 1 1 d
O6 O 0.3420(4) 0.2130(2) 0.5167(2) 0.0119(6) Uani 1 1 d
O7 O 0.6178(4) 0.0743(2) 0.4369(2) 0.0111(5) Uani 1 1 d
O8 O 0.4231(4) 0.6028(3) 0.2940(3) 0.0153(6) Uani 1 1 d
O9 O 0.4544(4) 0.9238(3) 0.2515(3) 0.0138(6) Uani 1 1 d
O10 O 0.4221(4) 0.2135(3) 0.2852(2) 0.0142(6) Uani 1 1 d
OW1 O 0.2910(4) 0.3161(3) 0.1077(3) 0.0255(8) Uani 1 1 d
OW2 O 0.8987(4) 0.8964(3) 0.0597(3) 0.0155(6) Uani 1 1 d

loop_
_atom_site_aniso_label
_atom_site_aniso_U_11
_atom_site_aniso_U_22
_atom_site_aniso_U_33
_atom_site_aniso_U_23
_atom_site_aniso_U_13
_atom_site_aniso_U_12
Y1 0.00747(17) 0.00622(19) 0.00485(17) 0.00000(12) 0.00047(13) -0.00012(13)
I1 0.00699(13) 0.00943(13) 0.00562(13) -0.00004(8) 0.00138(8) -0.00045(8)
Mo1 0.00773(16) 0.00502(16) 0.00693(16) 0.00038(11) -0.00130(11) 0.00013(11)
Mo2 0.00769(16) 0.00451(16) 0.00538(16) -0.00060(11) -0.00085(11) 0.00034(11)
O1 0.0109(13) 0.0049(13) 0.0094(13) -0.0001(10) -0.0039(10) -0.0002(10)
O2 0.0108(13) 0.0054(13) 0.0082(13) -0.0009(10) -0.0012(10) 0.0003(10)
O3 0.0110(13) 0.0066(13) 0.0100(13) 0.0008(10) -0.0026(10) 0.0011(10)
O4 0.0138(14) 0.0095(13) 0.0095(13) 0.0013(11) -0.0025(10) -0.0015(11)
O5 0.0176(15) 0.0092(13) 0.0106(14) -0.0016(11) -0.0058(11) 0.0012(11)
O6 0.0123(13) 0.0122(14) 0.0116(14) -0.0046(11) 0.0036(11) -0.0026(11)
O7 0.0092(13) 0.0137(14) 0.0104(13) -0.0014(11) -0.0008(10) 0.0008(11)
O8 0.0138(15) 0.0180(16) 0.0143(15) 0.0012(11) 0.0032(11) 0.0027(11)
O9 0.0116(14) 0.0150(14) 0.0151(14) -0.0024(11) 0.0036(11) -0.0006(11)
O10 0.0115(14) 0.0199(15) 0.0113(14) 0.0079(12) 0.0023(11) 0.0009(11)
OW1 0.0173(16) 0.045(2) 0.0148(16) 0.0099(15) 0.0057(12) 0.0137(15)
OW2 0.0165(15) 0.0164(15) 0.0139(15) -0.0003(11) 0.0059(12) 0.0016(11)

loop_
_atom_type_symbol
_atom_type_description
_atom_type_scat_dispersion_real
_atom_type_scat_dispersion_imag
_atom_type_scat_source
O O 0.0106 0.0060 'International Tables Vol C Tables 4.2.6.8 and 6.1.1.4'
Mo Mo -1.6832 0.6857 'International Tables Vol C Tables 4.2.6.8 and 6.1.1.4'
I I -0.4742 1.8119 'International Tables Vol C Tables 4.2.6.8 and 6.1.1.4'
Y Y -2.7962 3.5667 'International Tables Vol C Tables 4.2.6.8 and 6.1.1.4'

loop_
_geom_angle_atom_site_label_1
_geom_angle_atom_site_label_2
_geom_angle_atom_site_label_3
_geom_angle
_geom_angle_site_symmetry_1
_geom_angle_site_symmetry_3
O2 Y1 OW1 87.73(12) . .
O2 Y1 O3 129.63(10) . 1_545
OW1 Y1 O3 129.02(11) . 1_545
O2 Y1 O6 82.50(10) . 4_665
OW1 Y1 O6 139.45(11) . 4_665
O3 Y1 O6 85.44(10) 1_545 4_665
O2 Y1 O10 88.59(10) . .
OW1 Y1 O10 64.71(10) . .
O3 Y1 O10 80.94(10) 1_545 .
O6 Y1 O10 153.24(10) 4_665 .
O2 Y1 O5 155.02(9) . 3_665
OW1 Y1 O5 78.37(12) . 3_665
O3 Y1 O5 74.46(9) 1_545 3_665
O6 Y1 O5 94.61(10) 4_665 3_665
O10 Y1 O5 103.68(10) . 3_665
O2 Y1 O1 64.76(9) . 2_645
OW1 Y1 O1 130.57(10) . 2_645
O3 Y1 O1 64.98(9) 1_545 2_645
O6 Y1 O1 79.47(10) 4_665 2_645
O10 Y1 O1 73.91(9) . 2_645
O5 Y1 O1 139.30(9) 3_665 2_645
O2 Y1 O4 82.93(9) . 3_665
OW1 Y1 O4 67.22(10) . 3_665
O3 Y1 O4 138.29(9) 1_545 3_665
O6 Y1 O4 72.55(9) 4_665 3_665
O10 Y1 O4 131.43(10) . 3_665
O5 Y1 O4 72.60(9) 3_665 3_665
O1 Y1 O4 139.61(9) 2_645 3_665
O2 Y1 Mo1 94.46(7) . 2_645
OW1 Y1 Mo1 142.78(8) . 2_645
O3 Y1 Mo1 35.19(7) 1_545 2_645
O6 Y1 Mo1 77.42(7) 4_665 2_645
O10 Y1 Mo1 78.19(7) . 2_645
O5 Y1 Mo1 109.20(7) 3_665 2_645
O1 Y1 Mo1 30.12(6) 2_645 2_645
O4 Y1 Mo1 149.94(7) 3_665 2_645
O2 Y1 Mo2 34.52(6) . 2_645
OW1 Y1 Mo2 114.67(9) . 2_645
O3 Y1 Mo2 95.11(7) 1_545 2_645
O6 Y1 Mo2 76.37(7) 4_665 2_645
O10 Y1 Mo2 82.00(7) . 2_645
O5 Y1 Mo2 166.90(7) 3_665 2_645
O1 Y1 Mo2 30.47(6) 2_645 2_645
O4 Y1 Mo2 112.70(6) 3_665 2_645
Mo1 Y1 Mo2 59.934(10) 2_645 2_645
O10 I1 O6 97.09(13) . .
O10 I1 O7 97.81(13) . .
O6 I1 O7 100.49(12) . .
O8 Mo1 O4 101.76(14) . .
O8 Mo1 O2 103.85(13) . .
O4 Mo1 O2 102.85(12) . .
O8 Mo1 O1 103.79(13) . .
O4 Mo1 O1 96.21(12) . .
O2 Mo1 O1 142.18(11) . .
O8 Mo1 O3 97.65(12) . 2_645
O4 Mo1 O3 160.36(12) . 2_645
O2 Mo1 O3 75.08(11) . 2_645
O1 Mo1 O3 76.11(11) . 2_645
O8 Mo1 Mo2 104.00(10) . 2_645
O4 Mo1 Mo2 139.64(9) . 2_645
O2 Mo1 Mo2 40.80(8) . 2_645
O1 Mo1 Mo2 107.04(8) . 2_645
O3 Mo1 Mo2 34.30(7) 2_645 2_645
O8 Mo1 Y1 99.40(10) . 2_655
O4 Mo1 Y1 133.76(9) . 2_655
O2 Mo1 Y1 111.26(8) . 2_655
O1 Mo1 Y1 38.56(8) . 2_655
O3 Mo1 Y1 37.95(7) 2_645 2_655
Mo2 Mo1 Y1 71.084(12) 2_645 2_655
O9 Mo2 O5 101.55(14) . .
O9 Mo2 O3 98.47(13) . .
O5 Mo2 O3 107.53(12) . .
O9 Mo2 O1 96.64(13) . .
O5 Mo2 O1 96.97(12) . .
O3 Mo2 O1 147.83(11) . .
O9 Mo2 O2 100.99(12) . 2_655
O5 Mo2 O2 156.68(12) . 2_655
O3 Mo2 O2 74.81(11) . 2_655
O1 Mo2 O2 74.52(10) . 2_655
O9 Mo2 OW2 177.26(12) . .
O5 Mo2 OW2 81.18(12) . .
O3 Mo2 OW2 80.76(11) . .
O1 Mo2 OW2 82.80(11) . .
O2 Mo2 OW2 76.27(10) 2_655 .
O9 Mo2 Mo1 101.64(10) . 2_655
O5 Mo2 Mo1 143.05(10) . 2_655
O3 Mo2 Mo1 40.55(8) . 2_655
O1 Mo2 Mo1 108.43(8) . 2_655
O2 Mo2 Mo1 34.27(7) 2_655 2_655
OW2 Mo2 Mo1 76.05(7) . 2_655
O9 Mo2 Y1 97.70(10) . 2_655
O5 Mo2 Y1 132.98(9) . 2_655
O3 Mo2 Y1 111.47(8) . 2_655
O1 Mo2 Y1 38.04(8) . 2_655
O2 Mo2 Y1 36.75(7) 2_655 2_655
OW2 Mo2 Y1 80.19(7) . 2_655
Mo1 Mo2 Y1 70.995(11) 2_655 2_655
Mo1 O1 Mo2 134.43(14) . .
Mo1 O1 Y1 111.33(11) . 2_655
Mo2 O1 Y1 111.49(11) . 2_655
Mo1 O2 Mo2 104.93(12) . 2_645
Mo1 O2 Y1 146.23(14) . .
Mo2 O2 Y1 108.73(11) 2_645 .
Mo2 O3 Mo1 105.15(12) . 2_655
Mo2 O3 Y1 142.81(14) . 1_565
Mo1 O3 Y1 106.87(11) 2_655 1_565
Mo1 O4 Y1 154.05(15) . 3_665
Mo2 O5 Y1 156.69(16) . 3_665
I1 O6 Y1 129.28(14) . 4_566
I1 O10 Y1 145.21(16) . .

loop_
_geom_bond_atom_site_label_1
_geom_bond_atom_site_label_2
_geom_bond_distance
_geom_bond_site_symmetry_2
Y1 O2 2.293(3) .
Y1 OW1 2.300(3) .
Y1 O3 2.308(3) 1_545
Y1 O6 2.330(3) 4_665
Y1 O10 2.343(3) .
Y1 O5 2.362(3) 3_665
Y1 O1 2.404(3) 2_645
Y1 O4 2.505(3) 3_665
Y1 Mo1 3.5922(5) 2_645
Y1 Mo2 3.6291(5) 2_645
I1 O10 1.791(3) .
I1 O6 1.808(3) .
I1 O7 1.819(3) .
Mo1 O8 1.698(3) .
Mo1 O4 1.747(3) .
Mo1 O2 1.872(3) .
Mo1 O1 1.935(3) .
Mo1 O3 2.163(3) 2_645
Mo1 Mo2 3.2116(5) 2_645
Mo1 Y1 3.5921(5) 2_655
Mo2 O9 1.711(3) .
Mo2 O5 1.736(3) .
Mo2 O3 1.875(3) .
Mo2 O1 1.978(3) .
Mo2 O2 2.172(3) 2_655
Mo2 OW2 2.366(3) .
Mo2 Mo1 3.2116(5) 2_655
Mo2 Y1 3.6291(5) 2_655
O1 Y1 2.404(3) 2_655
O2 Mo2 2.172(3) 2_645
O3 Mo1 2.163(3) 2_655
O3 Y1 2.308(3) 1_565
O4 Y1 2.505(3) 3_665
O5 Y1 2.362(3) 3_665
O6 Y1 2.330(3) 4_566
